data_4068110
loop_
_publ_author_name
'Benjamin, Sophie L.'
'Levason, William'
'Reid, Gillian'
'Warr, Robert P.'

_publ_section_title
;
 Halostibines SbMeX2and SbMe2X: Lewis Acids or Lewis Bases?
;
_journal_issue 3
_journal_name_full Organometallics
_journal_page_first 1025
_journal_paper_doi 10.1021/om2010996
_journal_volume 31
_journal_year 2012
_chemical_formula_moiety 'C7 H21 Br2 O2 P2 Sb'
_chemical_formula_structural '(c3 H9 O P)2 ((C H3) Br2 Sb)'
_chemical_formula_sum 'C7 H21 Br2 O2 P2 Sb'
_chemical_formula_weight 480.75
_chemical_name_systematic
; 
 Dibromo-methylbis(trimethylphosphine oxide-O)antimony(III) 
;
_space_group_IT_number 14
_space_group_name_Hall '-P 2ybc'
_symmetry_cell_setting monoclinic
_symmetry_space_group_name_Hall '-P 2ybc'
_symmetry_space_group_name_H-M 'P 1 21/c 1'
_atom_sites_solution_hydrogens geom
_atom_sites_solution_primary direct
_atom_sites_solution_secondary difmap
_audit_creation_date 2011-03-10
_audit_creation_method 'SHELXL-97 + hand edit'
_cell_angle_alpha 90.00
_cell_angle_beta 117.145(10)
_cell_angle_gamma 90.00
_cell_formula_units_Z 8
_cell_length_a 20.039(3)
_cell_length_b 9.235(2)
_cell_length_c 19.831(4)
_cell_measurement_reflns_used 22142
_cell_measurement_temperature 120(2)
_cell_measurement_theta_max 27.48
_cell_measurement_theta_min 2.91
_cell_volume 3265.7(11)
_computing_cell_refinement 'DENZO (Otwinowski & Minor, 1997)'
_computing_data_collection 'COLLECT (Hooft, R.W.W., 1998)'
_computing_data_reduction 'DENZO (Otwinowski & Minor, 1997)'
_computing_structure_refinement 'SHELXL-97 (Sheldrick, 1997)'
_computing_structure_solution 'DIRDIF-99 (Beurskens, 1999)'
_diffrn_ambient_temperature 120(2)
_diffrn_measured_fraction_theta_full 0.993
_diffrn_measured_fraction_theta_max 0.993
_diffrn_measurement_device_type 'Bruker-Nonius 95mm CCD camera on \k-goniostat'
_diffrn_measurement_method '\f & \w scans'
_diffrn_radiation_monochromator graphite
_diffrn_radiation_source 'Bruker-Nonius FR591 rotating anode'
_diffrn_radiation_type MoK\a
_diffrn_radiation_wavelength 0.71073
_diffrn_reflns_av_R_equivalents 0.0564
_diffrn_reflns_av_sigmaI/netI 0.0443
_diffrn_reflns_limit_h_max 26
_diffrn_reflns_limit_h_min -24
_diffrn_reflns_limit_k_max 11
_diffrn_reflns_limit_k_min -11
_diffrn_reflns_limit_l_max 25
_diffrn_reflns_limit_l_min -25
_diffrn_reflns_number 37437
_diffrn_reflns_theta_full 27.53
_diffrn_reflns_theta_max 27.53
_diffrn_reflns_theta_min 3.00
_diffrn_standards_number 0
_exptl_absorpt_coefficient_mu 6.761
_exptl_absorpt_correction_T_max 1.0000
_exptl_absorpt_correction_T_min 0.5492
_exptl_absorpt_correction_type multi-scan
_exptl_absorpt_process_details 'G.M. Sheldrick, (2007). SADABS. Version 2007/2. Bruker AXS Inc.'
_exptl_crystal_colour colourless
_exptl_crystal_density_diffrn 1.956
_exptl_crystal_density_method 'not measured'
_exptl_crystal_description fragment
_exptl_crystal_F_000 1840
_exptl_crystal_size_max 0.20
_exptl_crystal_size_mid 0.18
_exptl_crystal_size_min 0.05
_refine_diff_density_max 1.986
_refine_diff_density_min -1.222
_refine_diff_density_rms 0.192
_refine_ls_extinction_method none
_refine_ls_goodness_of_fit_ref 1.198
_refine_ls_hydrogen_treatment constr
_refine_ls_matrix_type full
_refine_ls_number_parameters 253
_refine_ls_number_reflns 7450
_refine_ls_number_restraints 0
_refine_ls_restrained_S_all 1.198
_refine_ls_R_factor_all 0.0593
_refine_ls_R_factor_gt 0.0492
_refine_ls_shift/su_max 0.001
_refine_ls_shift/su_mean 0.000
_refine_ls_structure_factor_coef Fsqd
_refine_ls_weighting_details 'w=1/[\s^2^(Fo^2^)+(0.0154P)^2^+33.7052P] where P=(Fo^2^+2Fc^2^)/3'
_refine_ls_weighting_scheme calc
_refine_ls_wR_factor_gt 0.1008
_refine_ls_wR_factor_ref 0.1041
_reflns_number_gt 6406
_reflns_number_total 7450
_reflns_threshold_expression I>2\s(I)
_cod_data_source_file om2010996_si_002.cif
_cod_data_source_block 10slbrpw07x
_cod_depositor_comments
;
The following automatic conversions were performed:
'_atom_site_symetry_multiplicity' tag replaced with
'_atom_site_symmetry_multiplicity'.

Automatic conversion script
Id: cif_correct_tags 1440 2010-10-19 06:21:57Z saulius 
;
_cod_original_cell_volume 3265.8(11)
_cod_original_sg_symbol_H-M 'P 21/c'
_cod_database_code 4068110

loop_
_symmetry_equiv_pos_as_xyz
'x, y, z'
'-x, y+1/2, -z+1/2'
'-x, -y, -z'
'x, -y-1/2, z-1/2'

loop_
_atom_site_label
_atom_site_type_symbol
_atom_site_fract_x
_atom_site_fract_y
_atom_site_fract_z
_atom_site_U_iso_or_equiv
_atom_site_adp_type
_atom_site_occupancy
_atom_site_symmetry_multiplicity
_atom_site_calc_flag
_atom_site_refinement_flags
Sb1 Sb 0.48417(2) 0.57277(4) 0.09072(2) 0.01278(10) Uani 1 1 d .
Sb2 Sb -0.02267(2) 0.06249(4) 0.88777(2) 0.01293(10) Uani 1 1 d .
Br1 Br 0.59685(4) 0.76192(8) 0.19206(4) 0.02423(16) Uani 1 1 d .
Br2 Br 0.36783(4) 0.78107(7) 0.02841(4) 0.02033(15) Uani 1 1 d .
Br3 Br 0.08704(4) 0.25391(7) 0.88977(4) 0.02177(15) Uani 1 1 d .
Br4 Br -0.13567(4) 0.27444(7) 0.84326(4) 0.01888(14) Uani 1 1 d .
P1 P 0.64018(9) 0.34663(18) 0.19138(9) 0.0151(3) Uani 1 1 d .
P2 P 0.38876(9) 0.24351(18) 0.02774(9) 0.0144(3) Uani 1 1 d .
P3 P 0.13402(9) -0.16232(18) 0.93433(9) 0.0142(3) Uani 1 1 d .
P4 P -0.12055(10) -0.26655(18) 0.86522(10) 0.0170(3) Uani 1 1 d .
O1 O 0.5573(2) 0.3801(5) 0.1425(3) 0.0202(10) Uani 1 1 d .
O2 O 0.4001(2) 0.4068(5) 0.0264(3) 0.0173(9) Uani 1 1 d .
O3 O 0.0501(2) -0.1334(5) 0.9014(3) 0.0199(10) Uani 1 1 d .
O4 O -0.1102(3) -0.1029(5) 0.8734(3) 0.0199(10) Uani 1 1 d .
C1 C 0.4504(4) 0.5533(8) 0.1773(4) 0.0223(15) Uani 1 1 d .
H1A H 0.4800 0.6197 0.2188 0.033 Uiso 1 1 calc R
H1B H 0.4586 0.4536 0.1963 0.033 Uiso 1 1 calc R
H1C H 0.3971 0.5775 0.1567 0.033 Uiso 1 1 calc R
C2 C -0.0560(4) 0.0402(8) 0.7699(4) 0.0212(14) Uani 1 1 d .
H2A H -0.0257 0.1047 0.7556 0.032 Uiso 1 1 calc R
H2B H -0.1091 0.0659 0.7409 0.032 Uiso 1 1 calc R
H2C H -0.0485 -0.0602 0.7588 0.032 Uiso 1 1 calc R
C3 C 0.6990(4) 0.4412(8) 0.1614(4) 0.0234(15) Uani 1 1 d .
H3A H 0.6840 0.4186 0.1081 0.035 Uiso 1 1 calc R
H3B H 0.7512 0.4116 0.1925 0.035 Uiso 1 1 calc R
H3C H 0.6943 0.5456 0.1669 0.035 Uiso 1 1 calc R
C4 C 0.6700(4) 0.3920(9) 0.2882(4) 0.0248(15) Uani 1 1 d .
H4A H 0.6385 0.3414 0.3067 0.037 Uiso 1 1 calc R
H4B H 0.6655 0.4968 0.2929 0.037 Uiso 1 1 calc R
H4C H 0.7224 0.3628 0.3185 0.037 Uiso 1 1 calc R
C5 C 0.6569(4) 0.1572(7) 0.1871(4) 0.0210(14) Uani 1 1 d .
H5A H 0.6252 0.1015 0.2035 0.032 Uiso 1 1 calc R
H5B H 0.7098 0.1358 0.2206 0.032 Uiso 1 1 calc R
H5C H 0.6449 0.1306 0.1350 0.032 Uiso 1 1 calc R
C6 C 0.4573(4) 0.1384(7) 0.0151(4) 0.0213(14) Uani 1 1 d .
H6A H 0.4579 0.1670 -0.0322 0.032 Uiso 1 1 calc R
H6B H 0.4446 0.0354 0.0128 0.032 Uiso 1 1 calc R
H6C H 0.5069 0.1551 0.0578 0.032 Uiso 1 1 calc R
C7 C 0.3915(5) 0.1848(9) 0.1142(4) 0.0324(18) Uani 1 1 d .
H7A H 0.3546 0.2393 0.1236 0.049 Uiso 1 1 calc R
H7B H 0.4417 0.2012 0.1558 0.049 Uiso 1 1 calc R
H7C H 0.3796 0.0813 0.1108 0.049 Uiso 1 1 calc R
C8 C 0.3004(4) 0.1950(9) -0.0488(5) 0.0307(17) Uani 1 1 d .
H8A H 0.2985 0.2271 -0.0967 0.046 Uiso 1 1 calc R
H8B H 0.2600 0.2417 -0.0419 0.046 Uiso 1 1 calc R
H8C H 0.2942 0.0897 -0.0497 0.046 Uiso 1 1 calc R
C9 C 0.1673(4) -0.1214(8) 0.8672(4) 0.0192(14) Uani 1 1 d .
H9A H 0.1573 -0.0194 0.8523 0.029 Uiso 1 1 calc R
H9B H 0.1416 -0.1830 0.8224 0.029 Uiso 1 1 calc R
H9C H 0.2215 -0.1394 0.8899 0.029 Uiso 1 1 calc R
C10 C 0.1870(4) -0.0566(8) 1.0169(4) 0.0189(14) Uani 1 1 d .
H10A H 0.1699 -0.0768 1.0550 0.028 Uiso 1 1 calc R
H10B H 0.1800 0.0464 1.0037 0.028 Uiso 1 1 calc R
H10C H 0.2403 -0.0813 1.0374 0.028 Uiso 1 1 calc R
C11 C 0.1538(4) -0.3481(7) 0.9597(4) 0.0245(15) Uani 1 1 d .
H11A H 0.1361 -0.3736 0.9968 0.037 Uiso 1 1 calc R
H11B H 0.2080 -0.3644 0.9819 0.037 Uiso 1 1 calc R
H11C H 0.1282 -0.4085 0.9144 0.037 Uiso 1 1 calc R
C12 C -0.0495(4) -0.3652(8) 0.9409(4) 0.0272(16) Uani 1 1 d .
H12A H -0.0471 -0.3332 0.9891 0.041 Uiso 1 1 calc R
H12B H -0.0010 -0.3479 0.9415 0.041 Uiso 1 1 calc R
H12C H -0.0612 -0.4688 0.9340 0.041 Uiso 1 1 calc R
C13 C -0.2067(4) -0.3160(9) 0.8653(5) 0.036(2) Uani 1 1 d .
H13A H -0.2067 -0.2812 0.9119 0.054 Uiso 1 1 calc R
H13B H -0.2120 -0.4216 0.8625 0.054 Uiso 1 1 calc R
H13C H -0.2487 -0.2722 0.8214 0.054 Uiso 1 1 calc R
C14 C -0.1219(7) -0.3301(9) 0.7807(5) 0.049(3) Uani 1 1 d .
H14A H -0.1604 -0.2778 0.7375 0.074 Uiso 1 1 calc R
H14B H -0.1334 -0.4339 0.7752 0.074 Uiso 1 1 calc R
H14C H -0.0728 -0.3138 0.7826 0.074 Uiso 1 1 calc R

loop_
_atom_site_aniso_label
_atom_site_aniso_U_11
_atom_site_aniso_U_22
_atom_site_aniso_U_33
_atom_site_aniso_U_23
_atom_site_aniso_U_13
_atom_site_aniso_U_12
Sb1 0.0131(2) 0.0117(2) 0.0130(2) -0.00070(15) 0.00543(16) -0.00005(15)
Sb2 0.0135(2) 0.0114(2) 0.0131(2) 0.00072(15) 0.00546(16) -0.00011(15)
Br1 0.0293(4) 0.0186(3) 0.0200(3) -0.0047(3) 0.0071(3) -0.0068(3)
Br2 0.0171(3) 0.0170(3) 0.0246(4) 0.0019(3) 0.0075(3) 0.0041(2)
Br3 0.0234(3) 0.0171(3) 0.0265(4) 0.0017(3) 0.0129(3) -0.0029(3)
Br4 0.0180(3) 0.0148(3) 0.0236(3) 0.0014(3) 0.0094(3) 0.0013(2)
P1 0.0134(8) 0.0147(8) 0.0140(8) 0.0005(6) 0.0035(6) 0.0020(6)
P2 0.0146(8) 0.0138(8) 0.0159(8) -0.0005(6) 0.0080(6) -0.0023(6)
P3 0.0131(8) 0.0127(8) 0.0160(8) 0.0019(6) 0.0059(6) 0.0015(6)
P4 0.0207(8) 0.0140(8) 0.0157(8) -0.0007(6) 0.0076(7) -0.0020(6)
O1 0.015(2) 0.013(2) 0.022(2) -0.0005(19) -0.0001(19) 0.0030(18)
O2 0.014(2) 0.012(2) 0.021(2) -0.0014(18) 0.0044(19) -0.0022(17)
O3 0.012(2) 0.016(2) 0.028(3) 0.001(2) 0.0064(19) -0.0002(18)
O4 0.020(2) 0.015(2) 0.026(3) 0.0016(19) 0.012(2) 0.0000(18)
C1 0.034(4) 0.018(3) 0.015(3) -0.003(3) 0.011(3) 0.001(3)
C2 0.028(4) 0.021(3) 0.018(3) 0.001(3) 0.013(3) 0.004(3)
C3 0.024(4) 0.027(4) 0.019(3) 0.002(3) 0.009(3) 0.001(3)
C4 0.027(4) 0.032(4) 0.020(3) 0.001(3) 0.014(3) 0.007(3)
C5 0.020(3) 0.014(3) 0.026(4) -0.003(3) 0.009(3) 0.002(3)
C6 0.020(3) 0.015(3) 0.034(4) -0.006(3) 0.016(3) -0.006(3)
C7 0.055(5) 0.028(4) 0.028(4) 0.003(3) 0.031(4) -0.002(4)
C8 0.020(4) 0.027(4) 0.036(4) -0.004(3) 0.005(3) -0.007(3)
C9 0.022(3) 0.022(3) 0.014(3) -0.001(3) 0.008(3) -0.001(3)
C10 0.021(3) 0.024(4) 0.012(3) -0.003(3) 0.008(3) 0.000(3)
C11 0.026(4) 0.014(3) 0.032(4) 0.009(3) 0.013(3) 0.005(3)
C12 0.023(4) 0.021(4) 0.034(4) 0.006(3) 0.009(3) 0.001(3)
C13 0.015(4) 0.025(4) 0.059(6) 0.009(4) 0.007(4) -0.003(3)
C14 0.107(8) 0.022(4) 0.030(5) -0.002(4) 0.040(5) -0.009(5)

loop_
_atom_type_symbol
_atom_type_description
_atom_type_scat_dispersion_real
_atom_type_scat_dispersion_imag
_atom_type_scat_source
C C 0.0033 0.0016 'International Tables Vol C Tables 4.2.6.8 and 6.1.1.4'
H H 0.0000 0.0000 'International Tables Vol C Tables 4.2.6.8 and 6.1.1.4'
O O 0.0106 0.0060 'International Tables Vol C Tables 4.2.6.8 and 6.1.1.4'
P P 0.1023 0.0942 'International Tables Vol C Tables 4.2.6.8 and 6.1.1.4'
Br Br -0.2901 2.4595 'International Tables Vol C Tables 4.2.6.8 and 6.1.1.4'
Sb Sb -0.5866 1.5461 'International Tables Vol C Tables 4.2.6.8 and 6.1.1.4'

loop_
_geom_angle_atom_site_label_1
_geom_angle_atom_site_label_2
_geom_angle_atom_site_label_3
_geom_angle
C1 Sb1 O2 88.1(2)
C1 Sb1 O1 86.8(2)
O2 Sb1 O1 83.11(16)
C1 Sb1 Br2 84.72(19)
O2 Sb1 Br2 87.71(12)
O1 Sb1 Br2 167.72(12)
C1 Sb1 Br1 85.61(19)
O2 Sb1 Br1 171.79(12)
O1 Sb1 Br1 91.25(12)
Br2 Sb1 Br1 96.97(3)
C2 Sb2 O4 87.7(2)
C2 Sb2 O3 85.2(2)
O4 Sb2 O3 83.94(16)
C2 Sb2 Br3 85.8(2)
O4 Sb2 Br3 172.88(12)
O3 Sb2 Br3 92.52(12)
C2 Sb2 Br4 85.33(19)
O4 Sb2 Br4 87.90(12)
O3 Sb2 Br4 167.72(12)
Br3 Sb2 Br4 94.55(3)
O1 P1 C3 112.6(3)
O1 P1 C4 111.7(3)
C3 P1 C4 107.4(4)
O1 P1 C5 109.9(3)
C3 P1 C5 107.3(3)
C4 P1 C5 107.6(3)
O2 P2 C7 112.3(3)
O2 P2 C8 109.3(3)
C7 P2 C8 109.0(4)
O2 P2 C6 113.8(3)
C7 P2 C6 106.4(4)
C8 P2 C6 105.7(4)
O3 P3 C11 110.5(3)
O3 P3 C9 111.1(3)
C11 P3 C9 107.7(3)
O3 P3 C10 112.1(3)
C11 P3 C10 107.8(3)
C9 P3 C10 107.5(3)
O4 P4 C14 111.9(3)
O4 P4 C12 113.6(3)
C14 P4 C12 107.0(4)
O4 P4 C13 109.8(3)
C14 P4 C13 108.6(5)
C12 P4 C13 105.7(4)
P1 O1 Sb1 138.5(3)
P2 O2 Sb1 139.2(3)
P3 O3 Sb2 135.8(3)
P4 O4 Sb2 138.5(3)
Sb1 C1 H1A 109.5
Sb1 C1 H1B 109.5
H1A C1 H1B 109.5
Sb1 C1 H1C 109.5
H1A C1 H1C 109.5
H1B C1 H1C 109.5
Sb2 C2 H2A 109.5
Sb2 C2 H2B 109.5
H2A C2 H2B 109.5
Sb2 C2 H2C 109.5
H2A C2 H2C 109.5
H2B C2 H2C 109.5
P1 C3 H3A 109.5
P1 C3 H3B 109.5
H3A C3 H3B 109.5
P1 C3 H3C 109.5
H3A C3 H3C 109.5
H3B C3 H3C 109.5
P1 C4 H4A 109.5
P1 C4 H4B 109.5
H4A C4 H4B 109.5
P1 C4 H4C 109.5
H4A C4 H4C 109.5
H4B C4 H4C 109.5
P1 C5 H5A 109.5
P1 C5 H5B 109.5
H5A C5 H5B 109.5
P1 C5 H5C 109.5
H5A C5 H5C 109.5
H5B C5 H5C 109.5
P2 C6 H6A 109.5
P2 C6 H6B 109.5
H6A C6 H6B 109.5
P2 C6 H6C 109.5
H6A C6 H6C 109.5
H6B C6 H6C 109.5
P2 C7 H7A 109.5
P2 C7 H7B 109.5
H7A C7 H7B 109.5
P2 C7 H7C 109.5
H7A C7 H7C 109.5
H7B C7 H7C 109.5
P2 C8 H8A 109.5
P2 C8 H8B 109.5
H8A C8 H8B 109.5
P2 C8 H8C 109.5
H8A C8 H8C 109.5
H8B C8 H8C 109.5
P3 C9 H9A 109.5
P3 C9 H9B 109.5
H9A C9 H9B 109.5
P3 C9 H9C 109.5
H9A C9 H9C 109.5
H9B C9 H9C 109.5
P3 C10 H10A 109.5
P3 C10 H10B 109.5
H10A C10 H10B 109.5
P3 C10 H10C 109.5
H10A C10 H10C 109.5
H10B C10 H10C 109.5
P3 C11 H11A 109.5
P3 C11 H11B 109.5
H11A C11 H11B 109.5
P3 C11 H11C 109.5
H11A C11 H11C 109.5
H11B C11 H11C 109.5
P4 C12 H12A 109.5
P4 C12 H12B 109.5
H12A C12 H12B 109.5
P4 C12 H12C 109.5
H12A C12 H12C 109.5
H12B C12 H12C 109.5
P4 C13 H13A 109.5
P4 C13 H13B 109.5
H13A C13 H13B 109.5
P4 C13 H13C 109.5
H13A C13 H13C 109.5
H13B C13 H13C 109.5
P4 C14 H14A 109.5
P4 C14 H14B 109.5
H14A C14 H14B 109.5
P4 C14 H14C 109.5
H14A C14 H14C 109.5
H14B C14 H14C 109.5

loop_
_geom_bond_atom_site_label_1
_geom_bond_atom_site_label_2
_geom_bond_distance
Sb1 C1 2.120(7)
Sb1 O2 2.203(4)
Sb1 O1 2.235(4)
Sb1 Br2 2.8344(8)
Sb1 Br1 2.8370(9)
Sb2 C2 2.128(7)
Sb2 O4 2.244(5)
Sb2 O3 2.261(5)
Sb2 Br3 2.8072(9)
Sb2 Br4 2.8133(8)
P1 O1 1.524(5)
P1 C3 1.773(7)
P1 C4 1.782(7)
P1 C5 1.791(7)
P2 O2 1.527(5)
P2 C7 1.775(7)
P2 C8 1.785(7)
P2 C6 1.790(7)
P3 O3 1.524(5)
P3 C11 1.781(7)
P3 C9 1.781(7)
P3 C10 1.782(7)
P4 O4 1.524(5)
P4 C14 1.763(8)
P4 C12 1.778(7)
P4 C13 1.786(8)
C1 H1A 0.9800
C1 H1B 0.9800
C1 H1C 0.9800
C2 H2A 0.9800
C2 H2B 0.9800
C2 H2C 0.9800
C3 H3A 0.9800
C3 H3B 0.9800
C3 H3C 0.9800
C4 H4A 0.9800
C4 H4B 0.9800
C4 H4C 0.9800
C5 H5A 0.9800
C5 H5B 0.9800
C5 H5C 0.9800
C6 H6A 0.9800
C6 H6B 0.9800
C6 H6C 0.9800
C7 H7A 0.9800
C7 H7B 0.9800
C7 H7C 0.9800
C8 H8A 0.9800
C8 H8B 0.9800
C8 H8C 0.9800
C9 H9A 0.9800
C9 H9B 0.9800
C9 H9C 0.9800
C10 H10A 0.9800
C10 H10B 0.9800
C10 H10C 0.9800
C11 H11A 0.9800
C11 H11B 0.9800
C11 H11C 0.9800
C12 H12A 0.9800
C12 H12B 0.9800
C12 H12C 0.9800
C13 H13A 0.9800
C13 H13B 0.9800
C13 H13C 0.9800
C14 H14A 0.9800
C14 H14B 0.9800
C14 H14C 0.9800

loop_
_geom_torsion_atom_site_label_1
_geom_torsion_atom_site_label_2
_geom_torsion_atom_site_label_3
_geom_torsion_atom_site_label_4
_geom_torsion
C3 P1 O1 Sb1 -44.3(5)
C4 P1 O1 Sb1 76.6(5)
C5 P1 O1 Sb1 -164.0(4)
C1 Sb1 O1 P1 -104.6(5)
O2 Sb1 O1 P1 167.0(5)
Br2 Sb1 O1 P1 -151.2(3)
Br1 Sb1 O1 P1 -19.0(4)
C7 P2 O2 Sb1 59.0(5)
C8 P2 O2 Sb1 -179.9(4)
C6 P2 O2 Sb1 -62.0(5)
C1 Sb1 O2 P2 -74.2(5)
O1 Sb1 O2 P2 12.8(4)
Br2 Sb1 O2 P2 -159.0(4)
C11 P3 O3 Sb2 157.2(4)
C9 P3 O3 Sb2 -83.4(5)
C10 P3 O3 Sb2 37.0(5)
C2 Sb2 O3 P3 110.7(4)
O4 Sb2 O3 P3 -161.1(4)
Br3 Sb2 O3 P3 25.1(4)
Br4 Sb2 O3 P3 150.2(3)
C14 P4 O4 Sb2 -64.9(6)
C12 P4 O4 Sb2 56.4(5)
C13 P4 O4 Sb2 174.4(5)
C2 Sb2 O4 P4 77.6(5)
O3 Sb2 O4 P4 -7.8(4)
Br4 Sb2 O4 P4 163.0(4)
